data_2203087
loop_
_publ_author_name
'Odaba\;so\<glu, Mustafa'
'Albayrak, \,Ci\<gdem'
'B\"uy\"ukg\"ung\"or, Orhan'

_publ_section_title
;1-[<i>N</i>-(<i>p</i>-Hydroxyphenyl)aminomethylidene]naphthalen-2(1<i>H</i>)-one
 propan-1-ol hemisolvate
;
_journal_issue 1
_journal_name_full 'Acta Crystallographica Section E'
_journal_page_first o142
_journal_page_last o144
_journal_paper_doi 10.1107/S1600536803029222
_journal_volume 60
_journal_year 2004
_chemical_formula_iupac ' 2C17 H13 N O2, C3 H8 O'
_chemical_formula_moiety ' 2C17 H13 N O2, C3 H8 O'
_chemical_formula_sum 'C37 H34 N2 O5'
_chemical_formula_weight 586.66
_chemical_name_systematic
;1-[N-(p-Hydroxyphenyl)aminomethylidene]naphthalen-2(1H)-one--propan-1-ol
 (2/1)
;
_space_group_IT_number 14
_symmetry_cell_setting monoclinic
_symmetry_space_group_name_Hall '-P 2ybc'
_symmetry_space_group_name_H-M 'P 1 21/c 1'
_atom_sites_solution_hydrogens geom
_atom_sites_solution_primary direct
_atom_sites_solution_secondary difmap
_audit_creation_method SHELXL-97
_cell_angle_alpha 90.00
_cell_angle_beta 99.084(8)
_cell_angle_gamma 90.00
_cell_formula_units_Z 4
_cell_length_a 17.2090(17)
_cell_length_b 8.9038(6)
_cell_length_c 19.9334(19)
_cell_measurement_reflns_used 11900
_cell_measurement_temperature 293
_cell_measurement_theta_max 29.12
_cell_measurement_theta_min 4.07
_cell_volume 3016.0(5)
_computing_cell_refinement X-AREA
_computing_data_collection 'X-AREA (Stoe & Cie, 2002)'
_computing_data_reduction 'X-RED (Stoe & Cie, 2002)'
_computing_molecular_graphics 'ORTEP-3 (Farrugia, 1997)'
_computing_publication_material 'WinGX (Farrugia, 1999)'
_computing_structure_refinement 'SHELXL97 (Sheldrick, 1997)'
_computing_structure_solution 'SHELXS97 (Sheldrick, 1997)'
_diffrn_ambient_temperature 293(2)
_diffrn_detector_area_resol_mean 6.67
_diffrn_measured_fraction_theta_full 0.999
_diffrn_measured_fraction_theta_max 0.999
_diffrn_measurement_device '2-circle goniometer'
_diffrn_measurement_device_type 'Stoe IPDS-2'
_diffrn_measurement_method 'rotation method'
_diffrn_radiation_monochromator 'plane graphite'
_diffrn_radiation_type 'Mo K\a'
_diffrn_radiation_wavelength 0.71073
_diffrn_reflns_av_R_equivalents 0.0529
_diffrn_reflns_av_sigmaI/netI 0.0476
_diffrn_reflns_limit_h_max 22
_diffrn_reflns_limit_h_min -21
_diffrn_reflns_limit_k_max 11
_diffrn_reflns_limit_k_min -11
_diffrn_reflns_limit_l_max 25
_diffrn_reflns_limit_l_min -25
_diffrn_reflns_number 24465
_diffrn_reflns_theta_full 27.50
_diffrn_reflns_theta_max 27.50
_diffrn_reflns_theta_min 2.07
_diffrn_standards_decay_% <2
_diffrn_standards_number 0
_exptl_absorpt_coefficient_mu 0.086
_exptl_absorpt_correction_type none
_exptl_crystal_colour orange
_exptl_crystal_density_diffrn 1.292
_exptl_crystal_density_meas ?
_exptl_crystal_description rectangular
_exptl_crystal_F_000 1240
_exptl_crystal_size_max 0.550
_exptl_crystal_size_mid 0.317
_exptl_crystal_size_min 0.150
_refine_diff_density_max 0.364
_refine_diff_density_min -0.244
_refine_ls_extinction_method none
_refine_ls_goodness_of_fit_ref 0.877
_refine_ls_hydrogen_treatment mixed
_refine_ls_matrix_type full
_refine_ls_number_parameters 405
_refine_ls_number_reflns 6928
_refine_ls_number_restraints 0
_refine_ls_restrained_S_all 0.877
_refine_ls_R_factor_all 0.0922
_refine_ls_R_factor_gt 0.0471
_refine_ls_shift/su_max 0.009
_refine_ls_shift/su_mean 0.000
_refine_ls_structure_factor_coef Fsqd
_refine_ls_weighting_details 'calc w = 1/[\s^2^(Fo^2^)+(0.0779P)^2^] where P = (Fo^2^+2Fc^2^)/3'
_refine_ls_weighting_scheme calc
_refine_ls_wR_factor_gt 0.1207
_refine_ls_wR_factor_ref 0.1362
_reflns_number_gt 3578
_reflns_number_total 6928
_reflns_threshold_expression I>2\s(I)
_cod_data_source_file na6281.cif
_cod_data_source_block I
_cod_depositor_comments
;
The following automatic conversions were performed:
'_symmetry_cell_setting' value 'Monoclinic' changed to 'monoclinic'
according to '/home/saulius/struct/CIF-dictionaries/cif_core.dic'
dictionary named 'cif_core.dic' version 2.4.1 from 2010-06-29.

Automatic conversion script
Id: cif_fix_enum 1527 2010-12-29 10:47:43Z saulius 

The following automatic conversions were performed:

'_symmetry_cell_setting' value 'Monoclinic' changed to 'monoclinic'
according to /home/saulius/struct/CIF-dictionaries/cif_core.dic
dictionary named 'cif_core.dic' version 2.4.1 from 2010-06-29.

Automatic conversion script
Id: cif_fix_values 1715 2011-07-08 13:25:40Z adriana 
;
_cod_original_sg_symbol_H-M 'P 21/c'
_cod_original_formula_sum 'C37 H34 N2 O5 '
_cod_database_code 2203087
_cod_database_fobs_code 2203087

loop_
_symmetry_equiv_pos_as_xyz
'x, y, z'
'-x, y+1/2, -z+1/2'
'-x, -y, -z'
'x, -y-1/2, z-1/2'

loop_
_atom_site_label
_atom_site_fract_x
_atom_site_fract_y
_atom_site_fract_z
_atom_site_U_iso_or_equiv
_atom_site_adp_type
_atom_site_calc_flag
_atom_site_refinement_flags
_atom_site_occupancy
_atom_site_type_symbol
C1 0.67533(9) 1.0193(2) 0.59055(7) 0.0526(4) Uani d . 1 C
C2 0.62399(10) 0.9100(2) 0.61182(8) 0.0583(5) Uani d . 1 C
C3 0.63343(11) 0.8714(2) 0.68231(8) 0.0685(5) Uani d . 1 C
H3 0.6002 0.8005 0.6971 0.082 Uiso calc R 1 H
C4 0.68972(11) 0.9361(2) 0.72738(8) 0.0672(5) Uani d . 1 C
H4 0.6955 0.9059 0.7726 0.081 Uiso calc R 1 H
C5 0.74084(10) 1.0489(2) 0.70887(8) 0.0569(5) Uani d . 1 C
C6 0.79758(11) 1.1171(2) 0.75801(9) 0.0674(5) Uani d . 1 C
H6 0.8023 1.0864 0.8031 0.081 Uiso calc R 1 H
C7 0.84578(12) 1.2273(3) 0.74091(10) 0.0763(6) Uani d . 1 C
H7 0.8833 1.2711 0.7738 0.092 Uiso calc R 1 H
C8 0.83793(11) 1.2730(2) 0.67360(9) 0.0716(5) Uani d . 1 C
H8 0.8699 1.3494 0.6616 0.086 Uiso calc R 1 H
C9 0.78395(10) 1.2077(2) 0.62469(9) 0.0636(5) Uani d . 1 C
H9 0.7805 1.2396 0.5799 0.076 Uiso calc R 1 H
C10 0.73342(9) 1.0931(2) 0.64045(7) 0.0533(4) Uani d . 1 C
C11 0.67082(10) 1.0504(2) 0.52124(8) 0.0550(4) Uani d . 1 C
H11 0.7062 1.1196 0.5083 0.066 Uiso calc R 1 H
C12 0.61273(9) 1.0104(2) 0.40235(7) 0.0520(4) Uani d . 1 C
C13 0.65882(10) 1.1119(2) 0.37356(8) 0.0637(5) Uani d . 1 C
H13 0.6962 1.1696 0.4010 0.076 Uiso calc R 1 H
C14 0.64889(11) 1.1266(2) 0.30405(8) 0.0685(5) Uani d . 1 C
H14 0.6795 1.1953 0.2847 0.082 Uiso calc R 1 H
C15 0.59466(10) 1.0417(2) 0.26296(8) 0.0622(5) Uani d . 1 C
C16 0.54770(10) 0.9413(2) 0.29127(8) 0.0636(5) Uani d . 1 C
H16 0.5102 0.8842 0.2637 0.076 Uiso calc R 1 H
C17 0.55729(10) 0.9271(2) 0.36117(8) 0.0599(5) Uani d . 1 C
H17 0.5258 0.8602 0.3806 0.072 Uiso calc R 1 H
C18 0.16737(10) 0.2764(2) 0.34860(8) 0.0561(4) Uani d . 1 C
C19 0.12432(10) 0.1774(2) 0.38554(9) 0.0629(5) Uani d . 1 C
C20 0.06324(11) 0.0885(2) 0.34883(10) 0.0725(5) Uani d . 1 C
H20 0.0351 0.0231 0.3723 0.087 Uiso calc R 1 H
C21 0.04556(11) 0.0972(2) 0.28097(10) 0.0743(6) Uani d . 1 C
H21 0.0053 0.0372 0.2587 0.089 Uiso calc R 1 H
C22 0.08607(10) 0.1949(2) 0.24159(9) 0.0623(5) Uani d . 1 C
C23 0.06750(12) 0.1988(3) 0.17071(10) 0.0778(6) Uani d . 1 C
H23 0.0270 0.1384 0.1491 0.093 Uiso calc R 1 H
C24 0.10748(13) 0.2893(3) 0.13253(10) 0.0833(6) Uani d . 1 C
H24 0.0944 0.2913 0.0855 0.100 Uiso calc R 1 H
C25 0.16773(12) 0.3779(3) 0.16524(9) 0.0810(6) Uani d . 1 C
H25 0.1954 0.4397 0.1397 0.097 Uiso calc R 1 H
C26 0.18750(11) 0.3763(2) 0.23452(9) 0.0712(5) Uani d . 1 C
H26 0.2283 0.4372 0.2552 0.085 Uiso calc R 1 H
C27 0.14725(10) 0.2843(2) 0.27504(8) 0.0581(4) Uani d . 1 C
C28 0.23024(10) 0.3591(2) 0.38321(8) 0.0595(5) Uani d . 1 C
H28 0.2588 0.4204 0.3582 0.071 Uiso calc R 1 H
C29 0.31331(10) 0.4311(2) 0.48966(8) 0.0549(4) Uani d . 1 C
C30 0.35871(10) 0.5387(2) 0.46429(8) 0.0565(4) Uani d . 1 C
H30 0.3486 0.5641 0.4185 0.068 Uiso calc R 1 H
C31 0.41886(10) 0.6084(2) 0.50664(7) 0.0559(4) Uani d . 1 C
H31 0.4493 0.6805 0.4891 0.067 Uiso calc R 1 H
C32 0.43452(10) 0.5725(2) 0.57472(7) 0.0547(4) Uani d . 1 C
C33 0.38919(11) 0.4661(2) 0.59993(8) 0.0671(5) Uani d . 1 C
H33 0.3993 0.4412 0.6458 0.081 Uiso calc R 1 H
C34 0.32875(11) 0.3956(2) 0.55798(8) 0.0684(5) Uani d . 1 C
H34 0.2983 0.3241 0.5757 0.082 Uiso calc R 1 H
C35 0.08239(17) -0.1658(4) 0.52328(19) 0.1467(12) Uani d . 1 C
H35A 0.0538 -0.0999 0.5495 0.176 Uiso calc R 1 H
H35B 0.0537 -0.1684 0.4773 0.176 Uiso calc R 1 H
C36 0.0816(2) -0.3090(5) 0.5503(2) 0.1750(15) Uani d . 1 C
H36A 0.1002 -0.3016 0.5987 0.210 Uiso calc R 1 H
H36B 0.0273 -0.3420 0.5448 0.210 Uiso calc R 1 H
C37 0.1244(2) -0.4203(4) 0.5249(2) 0.1963(18) Uani d . 1 C
H37A 0.1216 -0.5108 0.5506 0.294 Uiso calc R 1 H
H37B 0.1783 -0.3892 0.5283 0.294 Uiso calc R 1 H
H37C 0.1031 -0.4384 0.4782 0.294 Uiso calc R 1 H
N1 0.61991(9) 0.98824(18) 0.47341(6) 0.0564(4) Uani d . 1 N
N2 0.25101(9) 0.35406(18) 0.44982(7) 0.0615(4) Uani d . 1 N
O1 0.57020(7) 0.84410(15) 0.56913(5) 0.0697(4) Uani d . 1 O
O2 0.58957(8) 1.06101(18) 0.19434(5) 0.0899(5) Uani d . 1 O
H22 0.5555 1.0052 0.1745 0.135 Uiso calc R 1 H
O3 0.14070(8) 0.16518(16) 0.45084(6) 0.0796(4) Uani d . 1 O
O4 0.49403(7) 0.63595(15) 0.61821(5) 0.0679(4) Uani d . 1 O
H44 0.5169 0.6975 0.5977 0.102 Uiso calc R 1 H
O5 0.15656(9) -0.10154(18) 0.52116(7) 0.0915(4) Uani d . 1 O
H55 0.1509 -0.0173 0.5044 0.137 Uiso calc R 1 H
H1 0.5862(11) 0.916(2) 0.4887(9) 0.088(7) Uiso d . 1 H
H2 0.2183(11) 0.281(2) 0.4685(9) 0.092(7) Uiso d . 1 H

loop_
_atom_site_aniso_label
_atom_site_aniso_U_11
_atom_site_aniso_U_22
_atom_site_aniso_U_33
_atom_site_aniso_U_12
_atom_site_aniso_U_13
_atom_site_aniso_U_23
C1 0.0538(10) 0.0586(12) 0.0456(9) 0.0034(9) 0.0091(8) -0.0033(8)
C2 0.0556(10) 0.0706(13) 0.0486(9) 0.0016(10) 0.0079(8) -0.0091(9)
C3 0.0688(12) 0.0876(15) 0.0511(10) -0.0080(11) 0.0156(9) 0.0000(10)
C4 0.0696(12) 0.0906(15) 0.0419(9) 0.0080(12) 0.0107(9) -0.0023(10)
C5 0.0557(10) 0.0665(13) 0.0482(9) 0.0112(10) 0.0070(8) -0.0108(9)
C6 0.0672(12) 0.0832(15) 0.0499(10) 0.0132(11) 0.0033(9) -0.0125(10)
C7 0.0685(13) 0.0852(16) 0.0705(13) 0.0061(12) -0.0041(10) -0.0215(11)
C8 0.0657(12) 0.0714(14) 0.0746(13) -0.0021(11) 0.0009(10) -0.0117(11)
C9 0.0641(11) 0.0661(13) 0.0590(10) 0.0010(10) 0.0048(9) -0.0031(10)
C10 0.0532(10) 0.0585(12) 0.0478(9) 0.0100(9) 0.0064(8) -0.0082(8)
C11 0.0560(10) 0.0600(12) 0.0485(9) 0.0037(9) 0.0067(8) -0.0027(8)
C12 0.0528(10) 0.0596(12) 0.0425(9) 0.0013(9) 0.0046(8) -0.0013(8)
C13 0.0648(11) 0.0724(13) 0.0523(10) -0.0107(10) 0.0039(8) -0.0031(9)
C14 0.0721(12) 0.0796(14) 0.0540(10) -0.0191(11) 0.0102(9) 0.0032(10)
C15 0.0658(11) 0.0771(14) 0.0432(9) -0.0028(10) 0.0070(8) 0.0005(9)
C16 0.0605(11) 0.0769(14) 0.0511(10) -0.0094(10) 0.0023(8) -0.0080(9)
C17 0.0589(10) 0.0711(13) 0.0500(9) -0.0077(10) 0.0091(8) -0.0026(9)
C18 0.0566(11) 0.0522(11) 0.0602(10) -0.0004(9) 0.0114(8) -0.0044(9)
C19 0.0615(11) 0.0652(13) 0.0632(11) -0.0007(10) 0.0131(9) -0.0105(10)
C20 0.0637(12) 0.0740(14) 0.0828(13) -0.0102(11) 0.0208(10) -0.0082(11)
C21 0.0579(11) 0.0728(15) 0.0898(14) -0.0032(11) 0.0047(10) -0.0152(12)
C22 0.0554(10) 0.0592(12) 0.0703(12) 0.0046(10) 0.0032(9) -0.0064(10)
C23 0.0707(13) 0.0801(15) 0.0748(13) 0.0038(12) -0.0126(10) -0.0125(12)
C24 0.0943(15) 0.0890(16) 0.0602(11) 0.0039(14) -0.0072(11) 0.0032(12)
C25 0.0905(15) 0.0829(16) 0.0654(12) -0.0086(13) -0.0008(11) 0.0047(11)
C26 0.0786(13) 0.0704(14) 0.0615(11) -0.0080(11) 0.0015(10) -0.0008(10)
C27 0.0558(10) 0.0534(11) 0.0637(11) 0.0041(9) 0.0051(9) -0.0063(9)
C28 0.0627(11) 0.0577(12) 0.0584(11) 0.0005(10) 0.0110(8) -0.0044(9)
C29 0.0582(10) 0.0575(12) 0.0491(9) -0.0007(9) 0.0090(8) -0.0053(9)
C30 0.0618(11) 0.0630(12) 0.0447(8) 0.0020(10) 0.0088(8) 0.0033(9)
C31 0.0574(10) 0.0617(12) 0.0493(9) -0.0027(9) 0.0106(8) 0.0045(9)
C32 0.0557(10) 0.0624(12) 0.0459(9) -0.0013(9) 0.0079(8) 0.0010(8)
C33 0.0740(12) 0.0828(15) 0.0444(9) -0.0090(11) 0.0089(9) 0.0074(9)
C34 0.0781(13) 0.0749(14) 0.0539(10) -0.0138(11) 0.0156(9) 0.0082(10)
C35 0.113(2) 0.108(3) 0.239(4) 0.0142(19) 0.087(2) 0.038(2)
C36 0.174(3) 0.135(3) 0.239(4) 0.026(3) 0.107(3) 0.028(3)
C37 0.241(4) 0.104(3) 0.282(5) 0.034(3) 0.162(4) 0.030(3)
N1 0.0581(9) 0.0659(11) 0.0448(8) -0.0036(8) 0.0067(7) -0.0021(7)
N2 0.0671(10) 0.0650(11) 0.0530(9) -0.0077(9) 0.0115(8) -0.0054(8)
O1 0.0691(8) 0.0891(10) 0.0511(6) -0.0193(7) 0.0098(6) -0.0038(6)
O2 0.1062(11) 0.1173(12) 0.0453(7) -0.0290(9) 0.0088(6) 0.0045(7)
O3 0.0896(9) 0.0871(11) 0.0657(8) -0.0205(8) 0.0237(7) -0.0054(7)
O4 0.0675(7) 0.0861(10) 0.0483(6) -0.0126(7) 0.0031(6) 0.0042(6)
O5 0.0898(10) 0.0994(12) 0.0870(9) -0.0037(9) 0.0190(8) 0.0011(8)

loop_
_atom_type_symbol
_atom_type_description
_atom_type_scat_dispersion_real
_atom_type_scat_dispersion_imag
_atom_type_scat_source
C C 0.0033 0.0016 'International Tables Vol C Tables 4.2.6.8 and 6.1.1.4'
H H 0.0000 0.0000 'International Tables Vol C Tables 4.2.6.8 and 6.1.1.4'
N N 0.0061 0.0033 'International Tables Vol C Tables 4.2.6.8 and 6.1.1.4'
O O 0.0106 0.0060 'International Tables Vol C Tables 4.2.6.8 and 6.1.1.4'

loop_
_geom_angle_atom_site_label_1
_geom_angle_atom_site_label_2
_geom_angle_atom_site_label_3
_geom_angle
_geom_angle_publ_flag
C11 C1 C2 119.30(15) y
C11 C1 C10 120.79(16) y
C2 C1 C10 119.87(14) ?
O1 C2 C1 121.81(14) y
O1 C2 C3 119.66(17) y
C1 C2 C3 118.53(16) ?
C4 C3 C2 120.79(18) ?
C4 C3 H3 119.6 ?
C2 C3 H3 119.6 ?
C3 C4 C5 122.69(16) ?
C3 C4 H4 118.7 ?
C5 C4 H4 118.7 ?
C6 C5 C10 120.08(19) ?
C6 C5 C4 120.94(16) ?
C10 C5 C4 118.98(16) ?
C7 C6 C5 121.32(18) ?
C7 C6 H6 119.3 ?
C5 C6 H6 119.3 ?
C6 C7 C8 118.87(18) ?
C6 C7 H7 120.6 ?
C8 C7 H7 120.6 ?
C9 C8 C7 121.1(2) ?
C9 C8 H8 119.5 ?
C7 C8 H8 119.5 ?
C8 C9 C10 121.59(17) ?
C8 C9 H9 119.2 ?
C10 C9 H9 119.2 ?
C5 C10 C9 117.05(16) ?
C5 C10 C1 119.04(17) ?
C9 C10 C1 123.92(15) ?
N1 C11 C1 124.12(17) y
N1 C11 H11 117.9 ?
C1 C11 H11 117.9 ?
C17 C12 C13 119.60(14) ?
C17 C12 N1 117.72(16) ?
C13 C12 N1 122.67(16) ?
C14 C13 C12 119.41(17) ?
C14 C13 H13 120.3 ?
C12 C13 H13 120.3 ?
C15 C14 C13 121.00(18) ?
C15 C14 H14 119.5 ?
C13 C14 H14 119.5 ?
O2 C15 C14 117.33(17) ?
O2 C15 C16 122.68(16) ?
C14 C15 C16 120.00(15) ?
C17 C16 C15 119.06(17) ?
C17 C16 H16 120.5 ?
C15 C16 H16 120.5 ?
C12 C17 C16 120.91(17) ?
C12 C17 H17 119.5 ?
C16 C17 H17 119.5 ?
C28 C18 C19 119.65(16) y
C28 C18 C27 121.00(17) y
C19 C18 C27 119.29(16) ?
O3 C19 C20 119.82(18) y
O3 C19 C18 121.51(16) y
C20 C19 C18 118.65(17) ?
C21 C20 C19 121.20(19) ?
C21 C20 H20 119.4 ?
C19 C20 H20 119.4 ?
C20 C21 C22 122.56(19) ?
C20 C21 H21 118.7 ?
C22 C21 H21 118.7 ?
C23 C22 C27 120.05(19) ?
C23 C22 C21 121.20(18) ?
C27 C22 C21 118.72(16) ?
C24 C23 C22 121.49(19) ?
C24 C23 H23 119.3 ?
C22 C23 H23 119.3 ?
C23 C24 C25 118.69(18) ?
C23 C24 H24 120.7 ?
C25 C24 H24 120.7 ?
C26 C25 C24 121.2(2) ?
C26 C25 H25 119.4 ?
C24 C25 H25 119.4 ?
C25 C26 C27 121.23(19) ?
C25 C26 H26 119.4 ?
C27 C26 H26 119.4 ?
C22 C27 C26 117.28(16) ?
C22 C27 C18 119.57(17) ?
C26 C27 C18 123.13(16) ?
N2 C28 C18 122.99(17) y
N2 C28 H28 118.5 ?
C18 C28 H28 118.5 ?
C34 C29 C30 119.14(16) ?
C34 C29 N2 117.10(17) ?
C30 C29 N2 123.76(15) ?
C31 C30 C29 120.16(15) ?
C31 C30 H30 119.9 ?
C29 C30 H30 119.9 ?
C30 C31 C32 120.70(17) ?
C30 C31 H31 119.6 ?
C32 C31 H31 119.6 ?
O4 C32 C33 117.98(14) ?
O4 C32 C31 122.91(16) ?
C33 C32 C31 119.10(16) ?
C32 C33 C34 120.69(15) ?
C32 C33 H33 119.7 ?
C34 C33 H33 119.7 ?
C33 C34 C29 120.21(18) ?
C33 C34 H34 119.9 ?
C29 C34 H34 119.9 ?
C36 C35 O5 116.8(3) ?
C36 C35 H35A 108.1 ?
O5 C35 H35A 108.1 ?
C36 C35 H35B 108.1 ?
O5 C35 H35B 108.1 ?
H35A C35 H35B 107.3 ?
C37 C36 C35 118.8(3) ?
C37 C36 H36A 107.6 ?
C35 C36 H36A 107.6 ?
C37 C36 H36B 107.6 ?
C35 C36 H36B 107.6 ?
H36A C36 H36B 107.1 ?
C36 C37 H37A 109.5 ?
C36 C37 H37B 109.5 ?
H37A C37 H37B 109.5 ?
C36 C37 H37C 109.5 ?
H37A C37 H37C 109.5 ?
H37B C37 H37C 109.5 ?
C11 N1 C12 127.69(17) y
C11 N1 H1 115.2(11) ?
C12 N1 H1 117.0(11) ?
C28 N2 C29 127.75(17) y
C28 N2 H2 109.0(11) ?
C29 N2 H2 123.1(11) ?
C15 O2 H22 109.5 ?
C32 O4 H44 109.5 ?
C35 O5 H55 109.5 ?

loop_
_geom_bond_atom_site_label_1
_geom_bond_atom_site_label_2
_geom_bond_distance
_geom_bond_publ_flag
C1 C11 1.399(2) y
C1 C2 1.423(2) y
C1 C10 1.451(2) y
C2 O1 1.2950(19) y
C2 C3 1.431(2) y
C3 C4 1.343(2) y
C3 H3 0.9300 ?
C4 C5 1.422(3) y
C4 H4 0.9300 ?
C5 C6 1.407(2) ?
C5 C10 1.406(2) y
C6 C7 1.362(3) ?
C6 H6 0.9300 ?
C7 C8 1.388(3) ?
C7 H7 0.9300 ?
C8 C9 1.366(2) ?
C8 H8 0.9300 ?
C9 C10 1.408(2) ?
C9 H9 0.9300 ?
C11 N1 1.311(2) ?
C11 H11 0.9300 ?
C12 C17 1.374(2) ?
C12 C13 1.386(2) ?
C12 N1 1.416(2) y
C13 C14 1.375(2) ?
C13 H13 0.9300 ?
C14 C15 1.368(2) ?
C14 H14 0.9300 ?
C15 O2 1.3676(18) ?
C15 C16 1.383(2) ?
C16 C17 1.383(2) ?
C16 H16 0.9300 ?
C17 H17 0.9300 ?
C18 C28 1.397(2) y
C18 C19 1.429(2) y
C18 C27 1.454(2) y
C19 O3 1.292(2) y
C19 C20 1.422(2) y
C20 C21 1.341(2) y
C20 H20 0.9300 ?
C21 C22 1.425(3) y
C21 H21 0.9300 ?
C22 C23 1.399(2) ?
C22 C27 1.402(2) y
C23 C24 1.367(3) ?
C23 H23 0.9300 ?
C24 C25 1.381(3) ?
C24 H24 0.9300 ?
C25 C26 1.369(2) ?
C25 H25 0.9300 ?
C26 C27 1.407(2) ?
C26 H26 0.9300 ?
C28 N2 1.320(2) ?
C28 H28 0.9300 ?
C29 C34 1.382(2) ?
C29 C30 1.382(2) ?
C29 N2 1.408(2) y
C30 C31 1.376(2) ?
C30 H30 0.9300 ?
C31 C32 1.379(2) ?
C31 H31 0.9300 ?
C32 O4 1.3561(18) ?
C32 C33 1.372(2) ?
C33 C34 1.378(2) ?
C33 H33 0.9300 ?
C34 H34 0.9300 ?
C35 C36 1.385(4) ?
C35 O5 1.405(3) ?
C35 H35A 0.9700 ?
C35 H35B 0.9700 ?
C36 C37 1.377(4) ?
C36 H36A 0.9700 ?
C36 H36B 0.9700 ?
C37 H37A 0.9600 ?
C37 H37B 0.9600 ?
C37 H37C 0.9600 ?
N1 H1 0.95(2) ?
N2 H2 0.97(2) ?
O2 H22 0.8200 ?
O4 H44 0.8200 ?
O5 H55 0.8200 ?

loop_
_geom_hbond_atom_site_label_D
_geom_hbond_atom_site_label_H
_geom_hbond_atom_site_label_A
_geom_hbond_site_symmetry_A
_geom_hbond_distance_DH
_geom_hbond_distance_HA
_geom_hbond_distance_DA
_geom_hbond_angle_DHA
N1 H1 O1 . 0.95(2) 1.79(2) 2.556(2) 136(2)
N2 H2 O3 . 0.97(2) 1.68(2) 2.539(2) 145(2)
O2 H22 O4 4_575 0.82 1.89 2.701(2) 168
O4 H44 O1 . 0.82 1.74 2.552(2) 169
O5 H55 O3 . 0.82 1.94 2.749(2) 170

loop_
_geom_torsion_atom_site_label_1
_geom_torsion_atom_site_label_2
_geom_torsion_atom_site_label_3
_geom_torsion_atom_site_label_4
_geom_torsion
C11 C1 C2 O1 -3.8(3)
C10 C1 C2 O1 178.43(15)
C11 C1 C2 C3 175.30(16)
C10 C1 C2 C3 -2.5(2)
O1 C2 C3 C4 178.75(17)
C1 C2 C3 C4 -0.3(3)
C2 C3 C4 C5 2.2(3)
C3 C4 C5 C6 178.10(18)
C3 C4 C5 C10 -1.2(3)
C10 C5 C6 C7 0.5(3)
C4 C5 C6 C7 -178.73(18)
C5 C6 C7 C8 0.4(3)
C6 C7 C8 C9 -1.2(3)
C7 C8 C9 C10 0.9(3)
C6 C5 C10 C9 -0.8(2)
C4 C5 C10 C9 178.49(16)
C6 C5 C10 C1 179.01(16)
C4 C5 C10 C1 -1.7(2)
C8 C9 C10 C5 0.1(2)
C8 C9 C10 C1 -179.69(17)
C11 C1 C10 C5 -174.25(16)
C2 C1 C10 C5 3.5(2)
C11 C1 C10 C9 5.5(3)
C2 C1 C10 C9 -176.70(16)
C2 C1 C11 N1 2.3(3)
C10 C1 C11 N1 -179.95(16)
C17 C12 C13 C14 -0.7(3)
N1 C12 C13 C14 179.56(17)
C12 C13 C14 C15 -0.5(3)
C13 C14 C15 O2 -178.72(18)
C13 C14 C15 C16 1.3(3)
O2 C15 C16 C17 179.13(18)
C14 C15 C16 C17 -0.9(3)
C13 C12 C17 C16 1.1(3)
N1 C12 C17 C16 -179.14(16)
C15 C16 C17 C12 -0.3(3)
C28 C18 C19 O3 1.9(3)
C27 C18 C19 O3 179.14(17)
C28 C18 C19 C20 -176.73(17)
C27 C18 C19 C20 0.5(2)
O3 C19 C20 C21 -179.13(18)
C18 C19 C20 C21 -0.4(3)
C19 C20 C21 C22 -0.1(3)
C20 C21 C22 C23 178.44(19)
C20 C21 C22 C27 0.6(3)
C27 C22 C23 C24 -0.5(3)
C21 C22 C23 C24 -178.30(19)
C22 C23 C24 C25 0.4(3)
C23 C24 C25 C26 -0.2(3)
C24 C25 C26 C27 0.1(3)
C23 C22 C27 C26 0.4(3)
C21 C22 C27 C26 178.25(17)
C23 C22 C27 C18 -178.41(17)
C21 C22 C27 C18 -0.5(3)
C25 C26 C27 C22 -0.2(3)
C25 C26 C27 C18 178.54(18)
C28 C18 C27 C22 177.16(16)
C19 C18 C27 C22 0.0(2)
C28 C18 C27 C26 -1.5(3)
C19 C18 C27 C26 -178.69(17)
C19 C18 C28 N2 -2.2(3)
C27 C18 C28 N2 -179.31(17)
C34 C29 C30 C31 0.5(3)
N2 C29 C30 C31 -179.71(16)
C29 C30 C31 C32 -0.2(3)
C30 C31 C32 O4 178.71(16)
C30 C31 C32 C33 -0.1(3)
O4 C32 C33 C34 -178.83(17)
C31 C32 C33 C34 0.0(3)
C32 C33 C34 C29 0.3(3)
C30 C29 C34 C33 -0.6(3)
N2 C29 C34 C33 179.64(17)
O5 C35 C36 C37 -52.6(6)
C1 C11 N1 C12 -178.22(17)
C17 C12 N1 C11 176.73(17)
C13 C12 N1 C11 -3.5(3)
C18 C28 N2 C29 179.43(17)
C34 C29 N2 C28 -173.34(18)
C30 C29 N2 C28 6.9(3)

loop_
_cod_related_entry_id
_cod_related_entry_database
_cod_related_entry_code
1 ChemSpider 30654725
